data_4113910
loop_
_publ_author_name
'Julius F. Remenar'
'Sherry L. Morissette'
'Matthew L. Peterson'
'Brian Moulton'
'J. Michael MacPhee'
'H\'ector R. Guzm\'an'
'\"Orn Almarsson'

_publ_section_title
;
 Crystal Engineering of Novel Cocrystals of a Triazole Drug with
 1,4-Dicarboxylic Acids
;
_journal_name_full 'Journal of the American Chemical Society'
_journal_page_first 8456
_journal_page_last 8457
_journal_paper_doi 10.1021/ja035776p
_journal_volume 125
_journal_year 2003
_chemical_formula_sum 'C74 H82 Cl4 N16 O12'
_chemical_formula_weight 1529.36
_chemical_name_systematic
; 
 ? 
;
_space_group_IT_number 14
_symmetry_cell_setting monoclinic
_symmetry_space_group_name_Hall '-P 2ybc'
_symmetry_space_group_name_H-M 'P 1 21/c 1'
_atom_sites_solution_hydrogens geom
_atom_sites_solution_primary direct
_atom_sites_solution_secondary difmap
_audit_creation_method SHELXL-97
_cell_angle_alpha 90.00
_cell_angle_beta 105.133(2)
_cell_angle_gamma 90.00
_cell_formula_units_Z 2
_cell_length_a 30.145(4)
_cell_length_b 5.7435(7)
_cell_length_c 21.580(3)
_cell_measurement_temperature 100(2)
_cell_volume 3606.7(8)
_computing_cell_refinement 'Bruker SMART'
_computing_data_collection 'Bruker SMART'
_computing_data_reduction 'Bruker SAINT'
_computing_molecular_graphics 'Bruker SHELXTL'
_computing_publication_material 'Bruker SHELXTL'
_computing_structure_refinement 'SHELXL-97 (Sheldrick, 1997)'
_computing_structure_solution 'SHELXS-97 (Sheldrick, 1990)'
_diffrn_ambient_temperature 100(2)
_diffrn_measured_fraction_theta_full 0.942
_diffrn_measured_fraction_theta_max 0.942
_diffrn_measurement_device_type 'CCD area detector'
_diffrn_measurement_method 'phi and omega scans'
_diffrn_radiation_monochromator graphite
_diffrn_radiation_source 'fine-focus sealed tube'
_diffrn_radiation_type MoK\a
_diffrn_radiation_wavelength 0.71073
_diffrn_reflns_av_R_equivalents 0.0552
_diffrn_reflns_av_sigmaI/netI 0.0797
_diffrn_reflns_limit_h_max 32
_diffrn_reflns_limit_h_min -38
_diffrn_reflns_limit_k_max 7
_diffrn_reflns_limit_k_min -6
_diffrn_reflns_limit_l_max 27
_diffrn_reflns_limit_l_min -28
_diffrn_reflns_number 21782
_diffrn_reflns_theta_full 28.25
_diffrn_reflns_theta_max 28.25
_diffrn_reflns_theta_min 1.90
_exptl_absorpt_coefficient_mu 0.239
_exptl_absorpt_correction_type none
_exptl_crystal_colour colorless
_exptl_crystal_density_diffrn 1.408
_exptl_crystal_density_meas 0
_exptl_crystal_description plate
_exptl_crystal_F_000 1604
_exptl_crystal_size_max 0.20
_exptl_crystal_size_mid 0.20
_exptl_crystal_size_min 0.02
_refine_diff_density_max 0.905
_refine_diff_density_min -0.574
_refine_diff_density_rms 0.074
_refine_ls_extinction_method none
_refine_ls_goodness_of_fit_ref 1.014
_refine_ls_hydrogen_treatment mixed
_refine_ls_matrix_type full
_refine_ls_number_parameters 481
_refine_ls_number_reflns 8427
_refine_ls_number_restraints 0
_refine_ls_restrained_S_all 1.014
_refine_ls_R_factor_all 0.1481
_refine_ls_R_factor_gt 0.0927
_refine_ls_shift/su_max 0.004
_refine_ls_shift/su_mean 0.000
_refine_ls_structure_factor_coef Fsqd
_refine_ls_weighting_details 'calc w=1/[\s^2^(Fo^2^)+(0.1024P)^2^+5.9391P] where P=(Fo^2^+2Fc^2^)/3'
_refine_ls_weighting_scheme calc
_refine_ls_wR_factor_gt 0.2169
_refine_ls_wR_factor_ref 0.2489
_reflns_number_gt 5004
_reflns_number_total 8427
_reflns_threshold_expression >2sigma(I)
_cod_data_source_file ja035776psi20030429_103139.cif
_cod_data_source_block bdm12
_cod_database_code 4113910

loop_
_symmetry_equiv_pos_as_xyz
'x, y, z'
'-x, y+1/2, -z+1/2'
'-x, -y, -z'
'x, -y-1/2, z-1/2'

loop_
_atom_site_label
_atom_site_type_symbol
_atom_site_fract_x
_atom_site_fract_y
_atom_site_fract_z
_atom_site_U_iso_or_equiv
_atom_site_adp_type
_atom_site_occupancy
_atom_site_symmetry_multiplicity
_atom_site_calc_flag
_atom_site_refinement_flags
Cl1 Cl 1.38402(4) 1.1765(4) 1.03348(7) 0.0834(6) Uani 1 1 d .
Cl2 Cl 1.48749(5) 0.6442(6) 0.92214(13) 0.1458(11) Uani 1 1 d .
N1 N 1.24822(11) 0.7943(8) 1.01959(17) 0.0461(10) Uani 1 1 d .
N2 N 1.22942(13) 0.9815(8) 1.04081(18) 0.0530(11) Uani 1 1 d .
N3 N 1.17777(12) 0.6914(8) 1.01382(17) 0.0449(10) Uani 1 1 d .
N4 N 0.88351(9) 0.7354(5) 0.80704(13) 0.0200(6) Uani 1 1 d .
N5 N 0.98229(9) 0.7218(5) 0.84917(13) 0.0194(6) Uani 1 1 d .
N6 N 0.69563(14) 0.6899(8) 0.7980(2) 0.0636(13) Uani 1 1 d .
N7 N 0.62520(16) 0.5767(11) 0.7775(4) 0.118(3) Uani 1 1 d .
N8 N 0.6686(2) 0.8651(13) 0.8121(5) 0.148(4) Uani 1 1 d .
O1 O 1.26469(9) 0.7929(5) 0.89876(13) 0.0357(7) Uani 1 1 d .
O2 O 1.28772(9) 1.1416(6) 0.94559(13) 0.0422(8) Uani 1 1 d .
O3 O 1.16779(8) 0.7930(4) 0.84656(12) 0.0286(6) Uani 1 1 d .
O4 O 0.67656(10) 0.3270(7) 0.75035(18) 0.0626(11) Uani 1 1 d .
C17 C 1.02888(11) 0.7465(6) 0.84869(15) 0.0194(7) Uani 1 1 d .
C21 C 1.09748(12) 0.5960(6) 0.82331(16) 0.0245(8) Uani 1 1 d .
H21 H 1.1120 0.4753 0.8057 0.029 Uiso 1 1 calc R
C22 C 1.05173(12) 0.5761(6) 0.82227(16) 0.0237(7) Uani 1 1 d .
H22 H 1.0352 0.4426 0.8030 0.028 Uiso 1 1 calc R
C19 C 1.10126(12) 0.9610(6) 0.87640(16) 0.0243(7) Uani 1 1 d .
H19 H 1.1183 1.0939 0.8953 0.029 Uiso 1 1 calc R
C15 C 0.90874(11) 0.5154(6) 0.81322(16) 0.0209(7) Uani 1 1 d .
H15A H 0.8915 0.4022 0.7813 0.025 Uiso 1 1 calc R
H15B H 0.9121 0.4497 0.8566 0.025 Uiso 1 1 calc R
C13 C 0.90899(11) 0.8936(6) 0.85800(16) 0.0215(7) Uani 1 1 d .
H13A H 0.9109 0.8237 0.9005 0.026 Uiso 1 1 calc R
H13B H 0.8923 1.0432 0.8554 0.026 Uiso 1 1 calc R
C20 C 1.12234(11) 0.7891(6) 0.84956(15) 0.0220(7) Uani 1 1 d .
C9 C 0.80740(13) 0.9030(7) 0.78150(18) 0.0308(8) Uani 1 1 d .
H9 H 0.8198 1.0367 0.7662 0.037 Uiso 1 1 calc R
C23 C 1.19221(12) 1.0052(6) 0.86469(17) 0.0266(8) Uani 1 1 d .
H23A H 1.1938 1.0427 0.9100 0.032 Uiso 1 1 calc R
H23B H 1.1764 1.1346 0.8373 0.032 Uiso 1 1 calc R
C11 C 0.81817(13) 0.5246(7) 0.82942(17) 0.0297(8) Uani 1 1 d .
H11 H 0.8375 0.3972 0.8469 0.036 Uiso 1 1 calc R
C14 C 0.95697(11) 0.9380(6) 0.85113(16) 0.0213(7) Uani 1 1 d .
H14A H 0.9549 1.0271 0.8112 0.026 Uiso 1 1 calc R
H14B H 0.9741 1.0340 0.8877 0.026 Uiso 1 1 calc R
C10 C 0.83634(12) 0.7171(7) 0.80654(16) 0.0256(8) Uani 1 1 d .
C16 C 0.95555(11) 0.5569(6) 0.80236(16) 0.0219(7) Uani 1 1 d .
H16A H 0.9723 0.4073 0.8058 0.026 Uiso 1 1 calc R
H16B H 0.9519 0.6186 0.7585 0.026 Uiso 1 1 calc R
C24 C 1.24013(13) 0.9729(7) 0.85623(19) 0.0321(9) Uani 1 1 d .
H24 H 1.2389 0.9355 0.8105 0.038 Uiso 1 1 calc R
C18 C 1.05511(12) 0.9402(6) 0.87590(16) 0.0225(7) Uani 1 1 d .
H18 H 1.0411 1.0601 0.8945 0.027 Uiso 1 1 calc R
C12 C 0.77155(14) 0.5165(8) 0.8270(2) 0.0405(10) Uani 1 1 d .
H12 H 0.7592 0.3839 0.8428 0.049 Uiso 1 1 calc R
C8 C 0.76101(14) 0.8960(8) 0.7786(2) 0.0395(10) Uani 1 1 d .
H8 H 0.7415 1.0228 0.7612 0.047 Uiso 1 1 calc R
C25 C 1.26952(14) 1.1875(8) 0.87833(19) 0.0378(10) Uani 1 1 d .
H25A H 1.2943 1.2011 0.8562 0.045 Uiso 1 1 calc R
H25B H 1.2508 1.3313 0.8711 0.045 Uiso 1 1 calc R
C26 C 1.29815(13) 0.9010(9) 0.9490(2) 0.0416(11) Uani 1 1 d .
C7 C 0.74351(14) 0.7002(9) 0.8017(2) 0.0441(12) Uani 1 1 d .
C6 C 0.66678(15) 0.5063(10) 0.7730(3) 0.0582(15) Uani 1 1 d .
C27 C 1.34648(14) 0.8521(10) 0.9404(2) 0.0498(13) Uani 1 1 d .
C34 C 1.21712(14) 0.6245(9) 1.0041(2) 0.0439(11) Uani 1 1 d .
H34 H 1.2226 0.4760 0.9882 0.053 Uiso 1 1 calc R
C28 C 1.35218(16) 0.6835(10) 0.8972(3) 0.0541(13) Uani 1 1 d .
H28 H 1.3256 0.6095 0.8711 0.065 Uiso 1 1 calc R
C35 C 1.18673(15) 0.9083(10) 1.0360(2) 0.0476(12) Uani 1 1 d .
H35 H 1.1643 1.0031 1.0476 0.057 Uiso 1 1 calc R
C33 C 1.29466(14) 0.7958(11) 1.0127(2) 0.0561(14) Uani 1 1 d .
H33A H 1.3064 0.6340 1.0158 0.067 Uiso 1 1 calc R
H33B H 1.3145 0.8859 1.0485 0.067 Uiso 1 1 calc R
C32 C 1.38604(16) 0.9599(12) 0.9781(2) 0.0683(17) Uani 1 1 d .
C29 C 1.39497(17) 0.6181(12) 0.8902(3) 0.0722(17) Uani 1 1 d .
H29 H 1.3977 0.5035 0.8597 0.087 Uiso 1 1 calc R
C30 C 1.43289(18) 0.7233(16) 0.9285(4) 0.093(2) Uani 1 1 d .
C31 C 1.42951(17) 0.8927(16) 0.9725(3) 0.092(3) Uani 1 1 d .
H31 H 1.4564 0.9629 0.9988 0.111 Uiso 1 1 calc R
C5 C 0.62528(19) 0.8045(11) 0.7984(4) 0.105(3) Uani 1 1 d .
H5 H 0.5998 0.8957 0.8019 0.126 Uiso 1 1 calc R
C1 C 0.5809(2) 0.3128(13) 0.8536(4) 0.095(2) Uani 1 1 d .
H1A H 0.5819 0.1519 0.8389 0.114 Uiso 1 1 calc R
H1B H 0.5643 0.3181 0.8870 0.114 Uiso 1 1 calc R
H1C H 0.6123 0.3704 0.8711 0.114 Uiso 1 1 calc R
C4 C 0.5516(3) 0.617(2) 0.6895(5) 0.141(4) Uani 1 1 d .
H4A H 0.5196 0.5649 0.6763 0.169 Uiso 1 1 calc R
H4B H 0.5659 0.5946 0.6540 0.169 Uiso 1 1 calc R
H4C H 0.5527 0.7821 0.7011 0.169 Uiso 1 1 calc R
C3 C 0.5812(2) 0.4557(14) 0.7552(5) 0.134(4) Uani 1 1 d .
H3 H 0.5851 0.2894 0.7440 0.160 Uiso 1 1 calc R
C2 C 0.5541(3) 0.478(2) 0.7925(7) 0.200(8) Uani 1 1 d .
H2A H 0.5229 0.4192 0.7719 0.240 Uiso 1 1 calc R
H2B H 0.5522 0.6420 0.8057 0.240 Uiso 1 1 calc R
O1B O 0.06961(9) 0.7525(5) 1.03112(12) 0.0356(7) Uani 1 1 d .
O2B O 0.09645(9) 0.4470(5) 0.98835(13) 0.0358(7) Uani 1 1 d .
H2OB H 0.1263 0.5148 1.0055 0.085(19) Uiso 1 1 d R
C1B C 0.06367(12) 0.5650(7) 1.00520(15) 0.0255(8) Uani 1 1 d .
C2B C 0.01861(11) 0.4362(6) 0.98893(16) 0.0232(7) Uani 1 1 d .
H2B1 H 0.0232 0.2805 1.0093 0.028 Uiso 1 1 calc R
H2B2 H 0.0083 0.4134 0.9419 0.028 Uiso 1 1 calc R

loop_
_atom_site_aniso_label
_atom_site_aniso_U_11
_atom_site_aniso_U_22
_atom_site_aniso_U_33
_atom_site_aniso_U_23
_atom_site_aniso_U_13
_atom_site_aniso_U_12
Cl1 0.0372(7) 0.1539(17) 0.0580(8) -0.0221(9) 0.0102(6) -0.0432(9)
Cl2 0.0271(8) 0.243(3) 0.172(2) -0.040(2) 0.0332(11) -0.0004(12)
N1 0.0239(17) 0.080(3) 0.0347(19) 0.009(2) 0.0078(15) -0.0091(19)
N2 0.039(2) 0.081(3) 0.040(2) 0.000(2) 0.0119(17) -0.014(2)
N3 0.0274(18) 0.074(3) 0.0346(19) 0.0081(19) 0.0104(15) -0.0104(18)
N4 0.0200(14) 0.0178(14) 0.0232(14) 0.0001(12) 0.0077(11) -0.0002(11)
N5 0.0205(14) 0.0153(14) 0.0224(14) -0.0008(11) 0.0056(11) 0.0006(11)
N6 0.036(2) 0.065(3) 0.100(4) -0.042(3) 0.037(2) -0.010(2)
N7 0.040(3) 0.104(4) 0.230(8) -0.096(5) 0.071(4) -0.027(3)
N8 0.090(5) 0.125(6) 0.263(10) -0.083(6) 0.108(6) -0.018(4)
O1 0.0214(13) 0.0425(17) 0.0427(16) 0.0083(13) 0.0073(12) -0.0083(12)
O2 0.0304(15) 0.063(2) 0.0343(15) -0.0081(15) 0.0109(12) -0.0211(14)
O3 0.0220(13) 0.0293(14) 0.0358(14) -0.0048(11) 0.0099(11) -0.0066(11)
O4 0.0259(16) 0.079(3) 0.082(3) -0.039(2) 0.0119(16) -0.0045(16)
C17 0.0233(17) 0.0172(17) 0.0187(15) 0.0038(13) 0.0072(13) -0.0009(13)
C21 0.0252(18) 0.0231(19) 0.0264(17) -0.0023(15) 0.0090(15) 0.0025(14)
C22 0.0268(18) 0.0174(17) 0.0279(18) -0.0027(14) 0.0093(15) -0.0012(14)
C19 0.0256(18) 0.0200(18) 0.0267(17) -0.0014(15) 0.0057(15) -0.0061(14)
C15 0.0249(17) 0.0144(16) 0.0241(16) -0.0023(13) 0.0076(14) -0.0043(13)
C13 0.0242(18) 0.0163(17) 0.0247(17) -0.0033(14) 0.0074(14) -0.0006(13)
C20 0.0184(16) 0.0279(19) 0.0192(15) 0.0028(14) 0.0041(13) -0.0004(14)
C9 0.0267(19) 0.032(2) 0.033(2) -0.0068(17) 0.0068(16) 0.0025(16)
C23 0.0251(18) 0.028(2) 0.0271(18) -0.0009(15) 0.0067(15) -0.0050(15)
C11 0.0270(19) 0.034(2) 0.0295(18) -0.0053(17) 0.0103(16) -0.0066(16)
C14 0.0245(17) 0.0139(16) 0.0259(17) -0.0005(14) 0.0072(14) 0.0012(13)
C10 0.0264(18) 0.031(2) 0.0209(16) -0.0083(15) 0.0081(14) -0.0048(15)
C16 0.0244(18) 0.0159(17) 0.0252(17) 0.0006(14) 0.0062(14) -0.0008(14)
C24 0.028(2) 0.035(2) 0.036(2) 0.0006(17) 0.0120(17) -0.0091(17)
C18 0.0245(17) 0.0213(18) 0.0229(16) -0.0041(14) 0.0085(14) -0.0020(14)
C12 0.037(2) 0.048(3) 0.041(2) -0.014(2) 0.0188(19) -0.016(2)
C8 0.028(2) 0.040(2) 0.050(2) -0.015(2) 0.0092(19) 0.0023(18)
C25 0.036(2) 0.042(2) 0.038(2) -0.0032(19) 0.0145(18) -0.0200(19)
C26 0.022(2) 0.062(3) 0.040(2) 0.007(2) 0.0081(17) -0.013(2)
C7 0.026(2) 0.059(3) 0.052(3) -0.026(2) 0.0198(19) -0.003(2)
C6 0.026(2) 0.070(4) 0.083(4) -0.032(3) 0.021(2) -0.004(2)
C27 0.021(2) 0.079(4) 0.048(3) 0.014(3) 0.0055(19) -0.013(2)
C34 0.028(2) 0.068(3) 0.037(2) 0.008(2) 0.0101(18) -0.012(2)
C28 0.032(2) 0.067(3) 0.065(3) 0.012(3) 0.015(2) -0.009(2)
C35 0.038(2) 0.073(4) 0.036(2) 0.007(2) 0.018(2) 0.000(2)
C33 0.021(2) 0.099(4) 0.047(3) 0.023(3) 0.0058(19) -0.016(2)
C32 0.033(3) 0.121(5) 0.052(3) -0.002(3) 0.013(2) -0.030(3)
C29 0.032(3) 0.093(5) 0.098(5) 0.002(4) 0.026(3) -0.004(3)
C30 0.024(3) 0.160(7) 0.099(5) 0.002(5) 0.024(3) -0.002(4)
C31 0.023(3) 0.179(8) 0.074(4) -0.007(5) 0.011(3) -0.028(4)
C5 0.043(3) 0.074(4) 0.226(9) -0.074(5) 0.083(5) -0.019(3)
C1 0.060(4) 0.098(6) 0.135(7) 0.033(5) 0.039(4) 0.018(4)
C4 0.078(5) 0.197(10) 0.154(8) 0.040(8) 0.040(6) 0.075(6)
C3 0.041(3) 0.101(6) 0.279(12) -0.094(7) 0.078(6) -0.028(4)
C2 0.054(5) 0.168(10) 0.40(2) -0.162(13) 0.100(9) -0.036(6)
O1B 0.0390(16) 0.0417(17) 0.0284(13) -0.0108(13) 0.0130(12) -0.0200(13)
O2B 0.0235(14) 0.0469(17) 0.0389(15) 0.0028(13) 0.0117(12) -0.0031(13)
C1B 0.0259(18) 0.037(2) 0.0139(15) 0.0032(15) 0.0064(14) -0.0073(16)
C2B 0.0270(19) 0.0243(19) 0.0184(16) -0.0026(14) 0.0059(14) -0.0062(15)

loop_
_atom_type_symbol
_atom_type_description
_atom_type_scat_dispersion_real
_atom_type_scat_dispersion_imag
_atom_type_scat_source
C C 0.0033 0.0016 'International Tables Vol C Tables 4.2.6.8 and 6.1.1.4'
H H 0.0000 0.0000 'International Tables Vol C Tables 4.2.6.8 and 6.1.1.4'
N N 0.0061 0.0033 'International Tables Vol C Tables 4.2.6.8 and 6.1.1.4'
O O 0.0106 0.0060 'International Tables Vol C Tables 4.2.6.8 and 6.1.1.4'
Cl Cl 0.1484 0.1585 'International Tables Vol C Tables 4.2.6.8 and 6.1.1.4'

loop_
_geom_angle_atom_site_label_1
_geom_angle_atom_site_label_2
_geom_angle_atom_site_label_3
_geom_angle
_geom_angle_site_symmetry_3
C34 N1 N2 109.7(4) .
C34 N1 C33 127.9(5) .
N2 N1 C33 122.2(4) .
C35 N2 N1 101.8(4) .
C34 N3 C35 102.9(4) .
C10 N4 C15 115.6(3) .
C10 N4 C13 112.0(3) .
C15 N4 C13 107.8(3) .
C17 N5 C16 115.4(3) .
C17 N5 C14 116.2(3) .
C16 N5 C14 111.8(3) .
N8 N6 C6 107.2(4) .
N8 N6 C7 127.3(5) .
C6 N6 C7 125.2(4) .
C6 N7 C5 112.7(5) .
C6 N7 C3 128.0(5) .
C5 N7 C3 118.7(5) .
C5 N8 N6 111.6(6) .
C26 O1 C24 108.4(3) .
C26 O2 C25 104.6(3) .
C20 O3 C23 116.5(3) .
C22 C17 C18 116.2(3) .
C22 C17 N5 121.8(3) .
C18 C17 N5 122.0(3) .
C20 C21 C22 120.6(3) .
C21 C22 C17 122.1(3) .
C20 C19 C18 120.2(3) .
N4 C15 C16 109.5(3) .
N4 C13 C14 110.8(3) .
C21 C20 C19 119.2(3) .
C21 C20 O3 115.6(3) .
C19 C20 O3 125.2(3) .
C8 C9 C10 121.2(4) .
O3 C23 C24 107.6(3) .
C10 C11 C12 120.2(4) .
N5 C14 C13 112.3(3) .
C11 C10 C9 119.0(3) .
C11 C10 N4 123.1(3) .
C9 C10 N4 117.9(3) .
N5 C16 C15 111.3(3) .
O1 C24 C23 110.9(3) .
O1 C24 C25 102.7(3) .
C23 C24 C25 111.0(3) .
C19 C18 C17 121.6(3) .
C7 C12 C11 120.0(4) .
C9 C8 C7 118.8(4) .
O2 C25 C24 101.9(3) .
O2 C26 O1 106.5(3) .
O2 C26 C33 111.5(4) .
O1 C26 C33 108.2(3) .
O2 C26 C27 112.1(4) .
O1 C26 C27 109.6(4) .
C33 C26 C27 108.9(4) .
C12 C7 C8 120.9(4) .
C12 C7 N6 120.0(4) .
C8 C7 N6 119.2(4) .
O4 C6 N7 128.0(5) .
O4 C6 N6 127.7(4) .
N7 C6 N6 104.2(4) .
C28 C27 C32 117.6(5) .
C28 C27 C26 119.7(4) .
C32 C27 C26 122.6(5) .
N3 C34 N1 110.5(5) .
C27 C28 C29 122.9(5) .
N2 C35 N3 115.0(4) .
N1 C33 C26 113.0(4) .
C27 C32 C31 120.2(6) .
C27 C32 Cl1 122.6(4) .
C31 C32 Cl1 117.2(5) .
C30 C29 C28 118.0(6) .
C29 C30 C31 121.8(5) .
C29 C30 Cl2 119.7(6) .
C31 C30 Cl2 118.5(5) .
C30 C31 C32 119.4(5) .
N8 C5 N7 104.0(5) .
C2 C3 N7 114.5(8) .
C2 C3 C4 100.5(9) .
N7 C3 C4 104.1(8) .
C3 C2 C1 100.6(8) .
O1B C1B O2B 123.6(3) .
O1B C1B C2B 124.3(3) .
O2B C1B C2B 112.1(3) .
C1B C2B C2B 112.7(4) 3_567

loop_
_geom_bond_atom_site_label_1
_geom_bond_atom_site_label_2
_geom_bond_distance
_geom_bond_site_symmetry_2
Cl1 C32 1.738(6) .
Cl2 C30 1.747(6) .
N1 C34 1.333(6) .
N1 N2 1.350(6) .
N1 C33 1.446(5) .
N2 C35 1.332(6) .
N3 C34 1.315(5) .
N3 C35 1.337(7) .
N4 C10 1.423(4) .
N4 C15 1.463(4) .
N4 C13 1.478(4) .
N5 C17 1.414(4) .
N5 C16 1.464(4) .
N5 C14 1.464(4) .
N6 N8 1.378(7) .
N6 C6 1.384(6) .
N6 C7 1.426(5) .
N7 C6 1.344(6) .
N7 C5 1.383(7) .
N7 C3 1.463(7) .
N8 C5 1.309(8) .
O1 C26 1.417(5) .
O1 C24 1.451(5) .
O2 C26 1.415(6) .
O2 C25 1.436(5) .
O3 C20 1.388(4) .
O3 C23 1.425(4) .
O4 C6 1.209(6) .
C17 C22 1.401(5) .
C17 C18 1.402(5) .
C21 C20 1.375(5) .
C21 C22 1.378(5) .
C19 C20 1.381(5) .
C19 C18 1.393(5) .
C15 C16 1.508(4) .
C13 C14 1.514(5) .
C9 C8 1.384(5) .
C9 C10 1.396(5) .
C23 C24 1.514(5) .
C11 C10 1.381(5) .
C11 C12 1.393(5) .
C24 C25 1.520(5) .
C12 C7 1.373(7) .
C8 C7 1.389(7) .
C26 C33 1.530(6) .
C26 C27 1.541(6) .
C27 C28 1.386(7) .
C27 C32 1.400(7) .
C28 C29 1.388(7) .
C32 C31 1.401(8) .
C29 C30 1.364(9) .
C30 C31 1.382(10) .
C1 C2 1.654(15) .
C4 C3 1.733(13) .
C3 C2 1.292(12) .
O1B C1B 1.205(5) .
O2B C1B 1.325(4) .
C1B C2B 1.505(5) .
C2B C2B 1.518(7) 3_567

loop_
_geom_hbond_atom_site_label_D
_geom_hbond_atom_site_label_H
_geom_hbond_atom_site_label_A
_geom_hbond_distance_DH
_geom_hbond_distance_HA
_geom_hbond_distance_DA
_geom_hbond_angle_DHA
_geom_hbond_site_symmetry_A
O2B H2OB N3 0.96 1.82 2.753(4) 161.8 1_455

loop_
_geom_torsion_atom_site_label_1
_geom_torsion_atom_site_label_2
_geom_torsion_atom_site_label_3
_geom_torsion_atom_site_label_4
_geom_torsion
_geom_torsion_site_symmetry_4
C34 N1 N2 C35 -0.3(5) .
C33 N1 N2 C35 176.6(4) .
C6 N6 N8 C5 0.6(10) .
C7 N6 N8 C5 174.5(7) .
C16 N5 C17 C22 -20.5(4) .
C14 N5 C17 C22 -154.3(3) .
C16 N5 C17 C18 160.9(3) .
C14 N5 C17 C18 27.2(4) .
C20 C21 C22 C17 -1.4(5) .
C18 C17 C22 C21 0.5(5) .
N5 C17 C22 C21 -178.1(3) .
C10 N4 C15 C16 170.9(3) .
C13 N4 C15 C16 -62.8(3) .
C10 N4 C13 C14 -171.5(3) .
C15 N4 C13 C14 60.2(3) .
C22 C21 C20 C19 1.6(5) .
C22 C21 C20 O3 -178.5(3) .
C18 C19 C20 C21 -1.0(5) .
C18 C19 C20 O3 179.1(3) .
C23 O3 C20 C21 171.0(3) .
C23 O3 C20 C19 -9.0(5) .
C20 O3 C23 C24 -178.6(3) .
C17 N5 C14 C13 -174.4(3) .
C16 N5 C14 C13 50.2(4) .
N4 C13 C14 N5 -54.4(4) .
C12 C11 C10 C9 0.5(5) .
C12 C11 C10 N4 -179.3(3) .
C8 C9 C10 C11 -0.8(5) .
C8 C9 C10 N4 179.1(3) .
C15 N4 C10 C11 19.2(5) .
C13 N4 C10 C11 -104.9(4) .
C15 N4 C10 C9 -160.6(3) .
C13 N4 C10 C9 75.3(4) .
C17 N5 C16 C15 171.4(3) .
C14 N5 C16 C15 -52.9(4) .
N4 C15 C16 N5 60.1(3) .
C26 O1 C24 C23 -106.6(3) .
C26 O1 C24 C25 12.1(4) .
O3 C23 C24 O1 -63.1(4) .
O3 C23 C24 C25 -176.7(3) .
C20 C19 C18 C17 0.2(5) .
C22 C17 C18 C19 0.1(5) .
N5 C17 C18 C19 178.7(3) .
C10 C11 C12 C7 0.1(6) .
C10 C9 C8 C7 0.5(6) .
C26 O2 C25 C24 40.1(4) .
O1 C24 C25 O2 -31.6(4) .
C23 C24 C25 O2 87.0(4) .
C25 O2 C26 O1 -33.6(4) .
C25 O2 C26 C33 -151.4(3) .
C25 O2 C26 C27 86.2(4) .
C24 O1 C26 O2 12.5(4) .
C24 O1 C26 C33 132.4(4) .
C24 O1 C26 C27 -109.0(4) .
C11 C12 C7 C8 -0.3(6) .
C11 C12 C7 N6 178.8(4) .
C9 C8 C7 C12 0.1(6) .
C9 C8 C7 N6 -179.1(4) .
N8 N6 C7 C12 137.6(7) .
C6 N6 C7 C12 -49.5(7) .
N8 N6 C7 C8 -43.2(9) .
C6 N6 C7 C8 129.6(6) .
C5 N7 C6 O4 -172.0(7) .
C3 N7 C6 O4 -1.1(14) .
C5 N7 C6 N6 5.8(9) .
C3 N7 C6 N6 176.8(9) .
N8 N6 C6 O4 174.0(7) .
C7 N6 C6 O4 0.0(10) .
N8 N6 C6 N7 -3.8(8) .
C7 N6 C6 N7 -177.9(6) .
O2 C26 C27 C28 -130.8(5) .
O1 C26 C27 C28 -12.8(6) .
C33 C26 C27 C28 105.4(5) .
O2 C26 C27 C32 53.9(6) .
O1 C26 C27 C32 171.9(5) .
C33 C26 C27 C32 -70.0(6) .
C35 N3 C34 N1 -0.2(5) .
N2 N1 C34 N3 0.3(5) .
C33 N1 C34 N3 -176.3(4) .
C32 C27 C28 C29 0.3(8) .
C26 C27 C28 C29 -175.2(5) .
N1 N2 C35 N3 0.2(5) .
C34 N3 C35 N2 0.0(5) .
C34 N1 C33 C26 92.5(6) .
N2 N1 C33 C26 -83.7(5) .
O2 C26 C33 N1 66.6(5) .
O1 C26 C33 N1 -50.2(6) .
C27 C26 C33 N1 -169.2(4) .
C28 C27 C32 C31 -1.6(8) .
C26 C27 C32 C31 173.9(5) .
C28 C27 C32 Cl1 179.1(4) .
C26 C27 C32 Cl1 -5.4(8) .
C27 C28 C29 C30 0.9(9) .
C28 C29 C30 C31 -0.9(11) .
C28 C29 C30 Cl2 179.3(5) .
C29 C30 C31 C32 -0.3(12) .
Cl2 C30 C31 C32 179.5(6) .
C27 C32 C31 C30 1.6(10) .
Cl1 C32 C31 C30 -179.1(6) .
N6 N8 C5 N7 2.8(11) .
C6 N7 C5 N8 -5.5(11) .
C3 N7 C5 N8 -177.4(9) .
C6 N7 C3 C2 142.9(11) .
C5 N7 C3 C2 -46.7(15) .
C6 N7 C3 C4 -108.4(9) .
C5 N7 C3 C4 62.1(10) .
N7 C3 C2 C1 -72.0(10) .
C4 C3 C2 C1 177.1(6) .
O1B C1B C2B C2B -2.2(6) 3_567
O2B C1B C2B C2B 177.1(3) 3_567
